data_4025974
loop_
_publ_author_name
'Li-Li Zhu'
'Ya-Hui Wang'
'Yu-Xin Zhang'
'Xiao-Xiao Li'
'Heng Liu'
'Zili Chen'

_publ_section_title
;
 Gold Catalyzed Carbocyclization of Dienyl Acetates to Construct
 Mutifunctionalized 3-Vinyl Cyclohexanol Derivatives
;
_journal_name_full 'Journal of Organic Chemistry'
_journal_page_first 441
_journal_page_last 449
_journal_paper_doi 10.1021/jo1018014
_journal_volume 76
_journal_year 2011
_chemical_formula_moiety 'C17 H18 O4'
_chemical_formula_sum 'C17 H18 O4'
_chemical_formula_weight 286.31
_chemical_name_systematic
; 
 ? 
;
_space_group_IT_number 14
_symmetry_cell_setting monoclinic
_symmetry_space_group_name_Hall '-P 2yn'
_symmetry_space_group_name_H-M 'P 1 21/n 1'
_atom_sites_solution_hydrogens geom
_atom_sites_solution_primary direct
_atom_sites_solution_secondary difmap
_audit_creation_method SHELXL-97
_cell_angle_alpha 90.00
_cell_angle_beta 101.735(4)
_cell_angle_gamma 90.00
_cell_formula_units_Z 4
_cell_length_a 14.9767(17)
_cell_length_b 5.8222(8)
_cell_length_c 17.535(2)
_cell_measurement_reflns_used 3843
_cell_measurement_temperature 113(2)
_cell_measurement_theta_max 26.0
_cell_measurement_theta_min 2.0
_cell_volume 1497.0(3)
_computing_cell_refinement CrystalClear
_computing_data_collection 'CrystalClear(Rigaku/MSC Inc., 2005)'
_computing_data_reduction CrystalClear
_computing_publication_material 'CrystalStructure 3.8'
_computing_structure_refinement 'SHELXL-97 (Sheldrick, 1997)'
_computing_structure_solution 'SHELXS-97 (Sheldrick, 1990)'
_diffrn_ambient_temperature 113(2)
_diffrn_detector_area_resol_mean 7.31
_diffrn_measured_fraction_theta_full 0.991
_diffrn_measured_fraction_theta_max 0.991
_diffrn_measurement_device_type 'Rigaku Saturn area detector'
_diffrn_measurement_method '\w and \f scans'
_diffrn_radiation_monochromator confocal
_diffrn_radiation_source 'rotating anode'
_diffrn_radiation_type MoK\a
_diffrn_radiation_wavelength 0.71070
_diffrn_reflns_av_R_equivalents 0.0421
_diffrn_reflns_av_sigmaI/netI 0.0418
_diffrn_reflns_limit_h_max 18
_diffrn_reflns_limit_h_min -17
_diffrn_reflns_limit_k_max 7
_diffrn_reflns_limit_k_min -6
_diffrn_reflns_limit_l_max 21
_diffrn_reflns_limit_l_min -21
_diffrn_reflns_number 13001
_diffrn_reflns_theta_full 26.00
_diffrn_reflns_theta_max 26.00
_diffrn_reflns_theta_min 2.00
_diffrn_standards_decay_% 0
_diffrn_standards_interval_count 0
_diffrn_standards_interval_time 0
_diffrn_standards_number 0
_exptl_absorpt_coefficient_mu 0.090
_exptl_absorpt_correction_T_max 0.9875
_exptl_absorpt_correction_T_min 0.9666
_exptl_absorpt_correction_type multi-scan
_exptl_absorpt_process_details 'Jacobson, R. (1998) Private communication'
_exptl_crystal_colour colorless
_exptl_crystal_density_diffrn 1.270
_exptl_crystal_description chip
_exptl_crystal_F_000 608
_exptl_crystal_size_max 0.38
_exptl_crystal_size_mid 0.26
_exptl_crystal_size_min 0.14
_refine_diff_density_max 0.338
_refine_diff_density_min -0.351
_refine_diff_density_rms 0.072
_refine_ls_extinction_coef 0.052(10)
_refine_ls_extinction_expression Fc^*^=kFc[1+0.001xFc^2^\l^3^/sin(2\q)]^-1/4^
_refine_ls_extinction_method SHELXL
_refine_ls_goodness_of_fit_ref 1.166
_refine_ls_hydrogen_treatment constr
_refine_ls_matrix_type full
_refine_ls_number_parameters 192
_refine_ls_number_reflns 2915
_refine_ls_number_restraints 0
_refine_ls_restrained_S_all 1.166
_refine_ls_R_factor_all 0.0631
_refine_ls_R_factor_gt 0.0462
_refine_ls_shift/su_max 0.000
_refine_ls_shift/su_mean 0.000
_refine_ls_structure_factor_coef Fsqd
_refine_ls_weighting_details 'calc w=1/[\s^2^(Fo^2^)+(0.1249P)^2^+0.0000P] where P=(Fo^2^+2Fc^2^)/3'
_refine_ls_weighting_scheme calc
_refine_ls_wR_factor_gt 0.1425
_refine_ls_wR_factor_ref 0.1963
_reflns_number_gt 2291
_reflns_number_total 2915
_reflns_threshold_expression >2sigma(I)
_cod_data_source_file jo1018014_si_002.cif
_cod_data_source_block shelxl
_cod_database_code 4025974

loop_
_symmetry_equiv_pos_as_xyz
'x, y, z'
'-x+1/2, y+1/2, -z+1/2'
'-x, -y, -z'
'x-1/2, -y-1/2, z-1/2'

loop_
_atom_site_label
_atom_site_type_symbol
_atom_site_fract_x
_atom_site_fract_y
_atom_site_fract_z
_atom_site_U_iso_or_equiv
_atom_site_adp_type
_atom_site_occupancy
_atom_site_symmetry_multiplicity
_atom_site_calc_flag
_atom_site_refinement_flags
O1 O 0.64882(9) 0.4343(2) -0.00495(7) 0.0284(4) Uani 1 1 d .
O2 O 0.58565(8) 0.7739(2) 0.01124(7) 0.0233(4) Uani 1 1 d .
O3 O 0.82937(10) 0.4286(3) 0.17639(9) 0.0437(5) Uani 1 1 d .
O4 O 0.84094(8) 0.6512(3) 0.07573(8) 0.0387(5) Uani 1 1 d .
C1 C 0.70039(12) 0.6567(3) 0.11540(9) 0.0198(5) Uani 1 1 d .
C2 C 0.69323(12) 0.9174(3) 0.11574(11) 0.0236(5) Uani 1 1 d .
H2A H 0.7346 0.9906 0.0855 0.028 Uiso 1 1 calc R
H2B H 0.7052 0.9806 0.1693 0.028 Uiso 1 1 calc R
C3 C 0.59335(12) 0.9413(3) 0.07560(10) 0.0228(5) Uani 1 1 d .
H3 H 0.5792 1.1007 0.0555 0.027 Uiso 1 1 calc R
C4 C 0.53064(12) 0.8684(3) 0.12856(10) 0.0242(5) Uani 1 1 d .
H4A H 0.4666 0.8885 0.1010 0.029 Uiso 1 1 calc R
H4B H 0.5410 0.9686 0.1751 0.029 Uiso 1 1 calc R
C5 C 0.54598(12) 0.6165(3) 0.15452(10) 0.0224(5) Uani 1 1 d .
H5 H 0.5163 0.5164 0.1102 0.027 Uiso 1 1 calc R
C6 C 0.64815(12) 0.5555(3) 0.17501(10) 0.0219(5) Uani 1 1 d .
H6A H 0.6551 0.3864 0.1764 0.026 Uiso 1 1 calc R
H6B H 0.6749 0.6156 0.2275 0.026 Uiso 1 1 calc R
C7 C 0.64540(11) 0.6020(3) 0.03396(10) 0.0201(5) Uani 1 1 d .
C8 C 0.79681(12) 0.5628(3) 0.12695(10) 0.0224(5) Uani 1 1 d .
C9 C 0.93391(15) 0.5704(5) 0.08166(15) 0.0515(7) Uani 1 1 d .
H9A H 0.9623 0.6532 0.0442 0.077 Uiso 1 1 calc R
H9B H 0.9333 0.4055 0.0703 0.077 Uiso 1 1 calc R
H9C H 0.9688 0.5979 0.1345 0.077 Uiso 1 1 calc R
C10 C 0.50197(13) 0.5685(3) 0.22221(11) 0.0260(5) Uani 1 1 d .
H10 H 0.5250 0.6480 0.2694 0.031 Uiso 1 1 calc R
C11 C 0.43365(12) 0.4247(3) 0.22160(11) 0.0259(5) Uani 1 1 d .
H11 H 0.4128 0.3394 0.1752 0.031 Uiso 1 1 calc R
C12 C 0.38713(12) 0.3852(4) 0.28662(11) 0.0270(5) Uani 1 1 d .
C13 C 0.38844(16) 0.5473(4) 0.34459(13) 0.0414(6) Uani 1 1 d .
H13 H 0.4197 0.6884 0.3424 0.050 Uiso 1 1 calc R
C14 C 0.34506(17) 0.5069(5) 0.40557(14) 0.0516(7) Uani 1 1 d .
H14 H 0.3470 0.6201 0.4449 0.062 Uiso 1 1 calc R
C15 C 0.29908(16) 0.3045(5) 0.41008(13) 0.0470(7) Uani 1 1 d .
H15 H 0.2706 0.2759 0.4528 0.056 Uiso 1 1 calc R
C16 C 0.29492(15) 0.1448(4) 0.35209(13) 0.0422(6) Uani 1 1 d .
H16 H 0.2625 0.0055 0.3542 0.051 Uiso 1 1 calc R
C17 C 0.33777(13) 0.1852(4) 0.29042(12) 0.0339(6) Uani 1 1 d .
H17 H 0.3333 0.0743 0.2501 0.041 Uiso 1 1 calc R

loop_
_atom_site_aniso_label
_atom_site_aniso_U_11
_atom_site_aniso_U_22
_atom_site_aniso_U_33
_atom_site_aniso_U_23
_atom_site_aniso_U_13
_atom_site_aniso_U_12
O1 0.0292(8) 0.0315(9) 0.0241(7) -0.0082(6) 0.0047(6) 0.0015(6)
O2 0.0233(7) 0.0262(8) 0.0188(6) 0.0018(5) 0.0006(5) 0.0039(5)
O3 0.0286(8) 0.0529(11) 0.0497(10) 0.0274(8) 0.0082(7) 0.0160(7)
O4 0.0217(7) 0.0582(11) 0.0381(8) 0.0182(8) 0.0107(6) 0.0078(7)
C1 0.0226(9) 0.0176(10) 0.0175(8) 0.0018(7) 0.0001(7) 0.0009(7)
C2 0.0237(10) 0.0215(11) 0.0241(9) 0.0009(7) 0.0012(7) -0.0006(7)
C3 0.0255(10) 0.0178(10) 0.0233(9) -0.0002(7) 0.0007(7) 0.0024(7)
C4 0.0230(9) 0.0255(11) 0.0228(9) -0.0023(8) 0.0017(7) 0.0032(8)
C5 0.0212(9) 0.0249(11) 0.0204(9) -0.0018(7) 0.0029(7) -0.0013(8)
C6 0.0266(10) 0.0197(10) 0.0185(9) 0.0009(7) 0.0025(7) 0.0012(7)
C7 0.0176(9) 0.0235(11) 0.0197(9) 0.0021(7) 0.0050(7) 0.0004(7)
C8 0.0215(10) 0.0241(11) 0.0205(9) 0.0003(7) 0.0016(7) -0.0002(7)
C9 0.0247(12) 0.078(2) 0.0540(15) 0.0189(14) 0.0145(10) 0.0114(12)
C10 0.0265(10) 0.0302(11) 0.0204(9) -0.0014(7) 0.0026(7) 0.0009(8)
C11 0.0265(10) 0.0251(11) 0.0252(10) -0.0022(7) 0.0035(8) 0.0006(8)
C12 0.0224(10) 0.0294(12) 0.0291(10) 0.0026(8) 0.0052(8) -0.0020(8)
C13 0.0465(14) 0.0403(14) 0.0430(13) -0.0091(10) 0.0223(11) -0.0157(11)
C14 0.0602(17) 0.0603(17) 0.0416(13) -0.0117(12) 0.0274(12) -0.0195(13)
C15 0.0472(14) 0.0603(17) 0.0377(12) 0.0057(12) 0.0186(10) -0.0152(12)
C16 0.0356(12) 0.0471(15) 0.0440(12) 0.0086(11) 0.0085(10) -0.0155(10)
C17 0.0298(11) 0.0364(13) 0.0340(11) 0.0011(9) 0.0032(9) -0.0068(9)

loop_
_atom_type_symbol
_atom_type_description
_atom_type_scat_dispersion_real
_atom_type_scat_dispersion_imag
_atom_type_scat_source
C C 0.0033 0.0016 'International Tables Vol C Tables 4.2.6.8 and 6.1.1.4'
H H 0.0000 0.0000 'International Tables Vol C Tables 4.2.6.8 and 6.1.1.4'
O O 0.0106 0.0060 'International Tables Vol C Tables 4.2.6.8 and 6.1.1.4'

loop_
_geom_angle_atom_site_label_1
_geom_angle_atom_site_label_2
_geom_angle_atom_site_label_3
_geom_angle
C7 O2 C3 108.68(12)
C8 O4 C9 115.41(16)
C8 C1 C2 115.10(15)
C8 C1 C7 111.49(14)
C2 C1 C7 100.74(14)
C8 C1 C6 111.82(14)
C2 C1 C6 109.39(15)
C7 C1 C6 107.56(14)
C1 C2 C3 98.78(14)
C1 C2 H2A 112.0
C3 C2 H2A 112.0
C1 C2 H2B 112.0
C3 C2 H2B 112.0
H2A C2 H2B 109.7
O2 C3 C4 108.80(15)
O2 C3 C2 102.07(14)
C4 C3 C2 111.40(15)
O2 C3 H3 111.4
C4 C3 H3 111.4
C2 C3 H3 111.4
C3 C4 C5 112.08(15)
C3 C4 H4A 109.2
C5 C4 H4A 109.2
C3 C4 H4B 109.2
C5 C4 H4B 109.2
H4A C4 H4B 107.9
C10 C5 C4 110.43(15)
C10 C5 C6 110.41(14)
C4 C5 C6 111.71(15)
C10 C5 H5 108.1
C4 C5 H5 108.1
C6 C5 H5 108.1
C5 C6 C1 111.73(14)
C5 C6 H6A 109.3
C1 C6 H6A 109.3
C5 C6 H6B 109.3
C1 C6 H6B 109.3
H6A C6 H6B 107.9
O1 C7 O2 122.66(15)
O1 C7 C1 128.60(16)
O2 C7 C1 108.68(14)
O3 C8 O4 124.09(17)
O3 C8 C1 124.66(17)
O4 C8 C1 111.25(15)
O4 C9 H9A 109.5
O4 C9 H9B 109.5
H9A C9 H9B 109.5
O4 C9 H9C 109.5
H9A C9 H9C 109.5
H9B C9 H9C 109.5
C11 C10 C5 125.26(17)
C11 C10 H10 117.4
C5 C10 H10 117.4
C10 C11 C12 125.55(18)
C10 C11 H11 117.2
C12 C11 H11 117.2
C13 C12 C17 117.69(18)
C13 C12 C11 121.67(18)
C17 C12 C11 120.61(18)
C14 C13 C12 121.0(2)
C14 C13 H13 119.5
C12 C13 H13 119.5
C15 C14 C13 120.7(2)
C15 C14 H14 119.6
C13 C14 H14 119.6
C16 C15 C14 119.1(2)
C16 C15 H15 120.4
C14 C15 H15 120.4
C15 C16 C17 120.4(2)
C15 C16 H16 119.8
C17 C16 H16 119.8
C16 C17 C12 121.0(2)
C16 C17 H17 119.5
C12 C17 H17 119.5

loop_
_geom_bond_atom_site_label_1
_geom_bond_atom_site_label_2
_geom_bond_distance
O1 C7 1.198(2)
O2 C7 1.348(2)
O2 C3 1.478(2)
O3 C8 1.195(2)
O4 C8 1.323(2)
O4 C9 1.453(2)
C1 C8 1.519(2)
C1 C2 1.522(3)
C1 C7 1.530(2)
C1 C6 1.544(2)
C2 C3 1.525(2)
C2 H2A 0.9900
C2 H2B 0.9900
C3 C4 1.510(3)
C3 H3 1.0000
C4 C5 1.539(3)
C4 H4A 0.9900
C4 H4B 0.9900
C5 C10 1.497(2)
C5 C6 1.540(2)
C5 H5 1.0000
C6 H6A 0.9900
C6 H6B 0.9900
C9 H9A 0.9800
C9 H9B 0.9800
C9 H9C 0.9800
C10 C11 1.321(3)
C10 H10 0.9500
C11 C12 1.470(2)
C11 H11 0.9500
C12 C13 1.384(3)
C12 C17 1.388(3)
C13 C14 1.380(3)
C13 H13 0.9500
C14 C15 1.375(4)
C14 H14 0.9500
C15 C16 1.370(3)
C15 H15 0.9500
C16 C17 1.385(3)
C16 H16 0.9500
C17 H17 0.9500

loop_
_geom_torsion_atom_site_label_1
_geom_torsion_atom_site_label_2
_geom_torsion_atom_site_label_3
_geom_torsion_atom_site_label_4
_geom_torsion
C8 C1 C2 C3 161.13(14)
C7 C1 C2 C3 41.09(16)
C6 C1 C2 C3 -72.01(16)
C7 O2 C3 C4 -87.74(16)
C7 O2 C3 C2 30.10(18)
C1 C2 C3 O2 -43.73(16)
C1 C2 C3 C4 72.23(18)
O2 C3 C4 C5 51.98(18)
C2 C3 C4 C5 -59.8(2)
C3 C4 C5 C10 164.93(14)
C3 C4 C5 C6 41.6(2)
C10 C5 C6 C1 -165.93(14)
C4 C5 C6 C1 -42.6(2)
C8 C1 C6 C5 -169.88(14)
C2 C1 C6 C5 61.41(19)
C7 C1 C6 C5 -47.2(2)
C3 O2 C7 O1 174.42(16)
C3 O2 C7 C1 -3.00(18)
C8 C1 C7 O1 35.0(3)
C2 C1 C7 O1 157.61(19)
C6 C1 C7 O1 -87.9(2)
C8 C1 C7 O2 -147.76(15)
C2 C1 C7 O2 -25.16(17)
C6 C1 C7 O2 89.32(17)
C9 O4 C8 O3 1.3(3)
C9 O4 C8 C1 -179.54(17)
C2 C1 C8 O3 125.0(2)
C7 C1 C8 O3 -121.1(2)
C6 C1 C8 O3 -0.7(3)
C2 C1 C8 O4 -54.2(2)
C7 C1 C8 O4 59.7(2)
C6 C1 C8 O4 -179.81(15)
C4 C5 C10 C11 115.7(2)
C6 C5 C10 C11 -120.3(2)
C5 C10 C11 C12 -176.78(17)
C10 C11 C12 C13 22.7(3)
C10 C11 C12 C17 -159.2(2)
C17 C12 C13 C14 2.5(3)
C11 C12 C13 C14 -179.5(2)
C12 C13 C14 C15 -0.3(4)
C13 C14 C15 C16 -1.5(4)
C14 C15 C16 C17 1.1(4)
C15 C16 C17 C12 1.2(3)
C13 C12 C17 C16 -3.0(3)
C11 C12 C17 C16 178.95(19)
